data_7063008
loop_
_publ_author_name
'Pan, Pan'
'Wang, Sheng'
'Wei, Xuesong'
'Hu, Guangjie'
'Li, Shihao'
'Li, Mingming'
'Feng, Yi-Si'

_publ_section_title
;
 Bimetallic porphyrin MOF derived CuIn particles/carbon composites as
 ideal microwave absorbers
;
_journal_issue 11
_journal_name_full 'New Journal of Chemistry'
_journal_page_first 4789
_journal_page_last 4800
_journal_paper_doi 10.1039/D4NJ00071D
_journal_volume 48
_journal_year 2024
_chemical_formula_sum 'C50 H32 Cu In N5 O8'
_chemical_formula_weight 1009.16
_space_group_crystal_system monoclinic
_space_group_IT_number 15
_space_group_name_Hall '-C 2yc'
_space_group_name_H-M_alt 'C 1 2/c 1'
_atom_sites_solution_hydrogens geom
_audit_creation_method SHELXL-2014/7
_audit_update_record
;
2023-12-19 deposited with the CCDC.	2024-02-06 downloaded from the CCDC.
;
_cell_angle_alpha 90
_cell_angle_beta 93.615(2)
_cell_angle_gamma 90
_cell_formula_units_Z 4
_cell_length_a 7.5604(8)
_cell_length_b 24.508(3)
_cell_length_c 30.452(3)
_cell_measurement_reflns_used 7218
_cell_measurement_temperature 296(2)
_cell_measurement_theta_max 23.56
_cell_measurement_theta_min 2.61
_cell_volume 5631.2(11)
_computing_structure_refinement 'SHELXL-2014/7 (Sheldrick, 2014)'
_diffrn_ambient_temperature 296(2)
_diffrn_measured_fraction_theta_full 0.997
_diffrn_measured_fraction_theta_max 0.997
_diffrn_measurement_device_type ccd
_diffrn_radiation_type MoK\a
_diffrn_radiation_wavelength 0.71073
_diffrn_reflns_av_R_equivalents 0.1045
_diffrn_reflns_av_unetI/netI 0.0774
_diffrn_reflns_Laue_measured_fraction_full 0.997
_diffrn_reflns_Laue_measured_fraction_max 0.997
_diffrn_reflns_limit_h_max 8
_diffrn_reflns_limit_h_min -8
_diffrn_reflns_limit_k_max 28
_diffrn_reflns_limit_k_min -28
_diffrn_reflns_limit_l_max 36
_diffrn_reflns_limit_l_min -30
_diffrn_reflns_number 43309
_diffrn_reflns_point_group_measured_fraction_full 0.997
_diffrn_reflns_point_group_measured_fraction_max 0.997
_diffrn_reflns_theta_full 25.010
_diffrn_reflns_theta_max 25.010
_diffrn_reflns_theta_min 2.609
_exptl_absorpt_coefficient_mu 0.836
_exptl_absorpt_correction_type multi-scan
_exptl_absorpt_process_details sadabs
_exptl_crystal_colour red
_exptl_crystal_density_diffrn 1.190
_exptl_crystal_description block
_exptl_crystal_F_000 2036
_exptl_crystal_size_max 0.120
_exptl_crystal_size_mid 0.100
_exptl_crystal_size_min 0.080
_exptl_transmission_factor_max 0.864
_exptl_transmission_factor_min 0.864
_refine_diff_density_max 1.006
_refine_diff_density_min -0.545
_refine_diff_density_rms 0.128
_refine_ls_extinction_method none
_refine_ls_goodness_of_fit_ref 1.066
_refine_ls_hydrogen_treatment constr
_refine_ls_matrix_type full
_refine_ls_number_parameters 309
_refine_ls_number_reflns 4931
_refine_ls_number_restraints 0
_refine_ls_restrained_S_all 1.066
_refine_ls_R_factor_all 0.1020
_refine_ls_R_factor_gt 0.0635
_refine_ls_shift/su_max 0.000
_refine_ls_shift/su_mean 0.000
_refine_ls_structure_factor_coef Fsqd
_refine_ls_weighting_details 'w=1/[\s^2^(Fo^2^)+(0.1133P)^2^+9.7327P] where P=(Fo^2^+2Fc^2^)/3'
_refine_ls_weighting_scheme calc
_refine_ls_wR_factor_gt 0.1760
_refine_ls_wR_factor_ref 0.1963
_reflns_Friedel_coverage 0.000
_reflns_number_gt 3389
_reflns_number_total 4931
_reflns_threshold_expression 'I > 2\s(I)'
_cod_data_source_file d4nj00071d1.cif
_cod_data_source_block 1_a_sq
_cod_depositor_comments 'Adding full bibliography for 7063008.cif.'
_cod_original_cell_volume 5631.1(10)
_cod_original_sg_symbol_H-M 'C 2/c'
_cod_database_code 7063008
_shelx_shelxl_version_number 2014/7
_shelx_space_group_comment
;
The symmetry employed for this shelxl refinement is uniquely defined
by the following loop, which should always be used as a source of
symmetry information in preference to the above space-group names.
They are only intended as comments.
;
_shelx_estimated_absorpt_t_min 0.906
_shelx_estimated_absorpt_t_max 0.936

loop_
_space_group_symop_operation_xyz
'x, y, z'
'-x, y, -z+1/2'
'x+1/2, y+1/2, z'
'-x+1/2, y+1/2, -z+1/2'
'-x, -y, -z'
'x, -y, z-1/2'
'-x+1/2, -y+1/2, -z'
'x+1/2, -y+1/2, z-1/2'

loop_
_atom_site_label
_atom_site_type_symbol
_atom_site_fract_x
_atom_site_fract_y
_atom_site_fract_z
_atom_site_U_iso_or_equiv
_atom_site_adp_type
_atom_site_occupancy
_atom_site_site_symmetry_order
_atom_site_calc_flag
_atom_site_refinement_flags_posn
_atom_site_refinement_flags_adp
_atom_site_refinement_flags_occupancy
_atom_site_disorder_assembly
_atom_site_disorder_group
C1 C -0.2974(8) 0.4017(3) 0.7015(2) 0.0385(16) Uani 1 1 d . . . . .
C2 C -0.1727(8) 0.4257(3) 0.66965(19) 0.0350(15) Uani 1 1 d . . . . .
C3 C 0.0068(8) 0.4139(3) 0.6755(2) 0.0434(17) Uani 1 1 d . . . . .
H3 H 0.0490 0.3940 0.6999 0.052 Uiso 1 1 calc R U . . .
C4 C 0.1228(8) 0.4312(3) 0.6455(2) 0.0447(18) Uani 1 1 d . . . . .
H4 H 0.2428 0.4231 0.6498 0.054 Uiso 1 1 calc R U . . .
C5 C 0.0630(8) 0.4605(3) 0.6090(2) 0.0337(15) Uani 1 1 d . . . . .
C6 C -0.1163(8) 0.4732(3) 0.6034(2) 0.0409(17) Uani 1 1 d . . . . .
H6 H -0.1583 0.4932 0.5790 0.049 Uiso 1 1 calc R U . . .
C7 C -0.2329(8) 0.4560(3) 0.6340(2) 0.0423(17) Uani 1 1 d . . . . .
H7 H -0.3523 0.4652 0.6303 0.051 Uiso 1 1 calc R U . . .
C8 C 0.1882(8) 0.4752(3) 0.57444(19) 0.0306(14) Uani 1 1 d . . . . .
C9 C 0.1760(8) 0.4464(3) 0.5354(2) 0.0370(15) Uani 1 1 d . . . . .
C10 C 0.0469(10) 0.4043(3) 0.5251(2) 0.059(2) Uani 1 1 d . . . . .
H10 H -0.0451 0.3940 0.5423 0.071 Uiso 1 1 calc R U . . .
C11 C 0.0835(10) 0.3830(3) 0.4869(3) 0.063(2) Uani 1 1 d . . . . .
H11 H 0.0224 0.3548 0.4722 0.076 Uiso 1 1 calc R U . . .
C12 C 0.2365(9) 0.4116(3) 0.4721(2) 0.0409(16) Uani 1 1 d . . . . .
C13 C 0.3137(8) 0.5152(3) 0.58436(19) 0.0327(14) Uani 1 1 d . . . . .
C14 C 0.3247(9) 0.5476(3) 0.6244(2) 0.0420(17) Uani 1 1 d . . . . .
H14 H 0.2512 0.5446 0.6476 0.050 Uiso 1 1 calc R U . . .
C15 C 0.4569(9) 0.5819(3) 0.6218(2) 0.0432(17) Uani 1 1 d . . . . .
H15 H 0.4939 0.6075 0.6430 0.052 Uiso 1 1 calc R U . . .
C16 C 0.5348(8) 0.5731(3) 0.58047(19) 0.0358(15) Uani 1 1 d . . . . .
C17 C 0.6824(8) 0.6006(3) 0.5668(2) 0.0365(15) Uani 1 1 d . . . . .
C18 C 0.7592(9) 0.6450(3) 0.5957(2) 0.0462(18) Uani 1 1 d . . . . .
C19 C 0.6696(12) 0.6927(3) 0.5997(3) 0.064(2) Uani 1 1 d . . . . .
H19 H 0.5633 0.6983 0.5833 0.077 Uiso 1 1 calc R U . . .
C20 C 0.7359(14) 0.7329(3) 0.6283(3) 0.069(2) Uani 1 1 d . . . . .
H20 H 0.6733 0.7654 0.6303 0.083 Uiso 1 1 calc R U . . .
C21 C 0.8877(13) 0.7263(3) 0.6529(3) 0.066(2) Uani 1 1 d . . . . .
C22 C 0.9856(12) 0.6792(4) 0.6478(3) 0.081(3) Uani 1 1 d . . . . .
H22 H 1.0941 0.6743 0.6635 0.097 Uiso 1 1 calc R U . . .
C23 C 0.9197(11) 0.6392(4) 0.6188(3) 0.070(3) Uani 1 1 d . . . . .
H23 H 0.9860 0.6078 0.6150 0.084 Uiso 1 1 calc R U . . .
C24 C 0.9449(17) 0.7687(4) 0.6870(3) 0.079(3) Uani 1 1 d . . . . .
C25 C 0.484(3) 0.3497(7) 0.5812(6) 0.072(5) Uani 0.5 1 d . . P . .
H25A H 0.3888 0.3571 0.5598 0.109 Uiso 0.5 1 calc R U P . .
H25B H 0.4378 0.3351 0.6074 0.109 Uiso 0.5 1 calc R U P . .
H25C H 0.5473 0.3829 0.5883 0.109 Uiso 0.5 1 calc R U P . .
C26 C 0.762(4) 0.2930(10) 0.5909(9) 0.152(13) Uani 0.5 1 d . . P . .
H26A H 0.8236 0.2674 0.5736 0.228 Uiso 0.5 1 calc R U P . .
H26B H 0.8384 0.3234 0.5984 0.228 Uiso 0.5 1 calc R U P . .
H26C H 0.7288 0.2756 0.6174 0.228 Uiso 0.5 1 calc R U P . .
Cu1 Cu 0.5000 0.5000 0.5000 0.0285(3) Uani 1 2 d S . P . .
In1 In -0.5000 0.34450(2) 0.7500 0.0328(3) Uani 1 2 d S T P . .
N1 N 0.2902(6) 0.4504(2) 0.50205(16) 0.0318(12) Uani 1 1 d . . . . .
N2 N 0.4457(6) 0.5321(2) 0.55814(16) 0.0339(12) Uani 1 1 d . . . . .
N3 N 0.5960(18) 0.3132(6) 0.5647(4) 0.065(4) Uani 0.5 1 d . . P . .
H3A H 0.6316 0.3274 0.5398 0.078 Uiso 0.5 1 calc R U P . .
H3B H 0.5318 0.2839 0.5572 0.078 Uiso 0.5 1 calc R U P . .
O1 O -0.4611(6) 0.4101(2) 0.69549(16) 0.0542(14) Uani 1 1 d . . . . .
O2 O -0.2392(6) 0.3719(2) 0.73211(14) 0.0450(12) Uani 1 1 d . . . . .
O3 O 0.8394(11) 0.8045(3) 0.69640(19) 0.092(2) Uani 1 1 d . . . . .
O4 O 1.0910(11) 0.7652(4) 0.7064(3) 0.127(4) Uani 1 1 d . . . . .

loop_
_atom_site_aniso_label
_atom_site_aniso_U_11
_atom_site_aniso_U_22
_atom_site_aniso_U_33
_atom_site_aniso_U_23
_atom_site_aniso_U_13
_atom_site_aniso_U_12
C1 0.032(4) 0.050(4) 0.035(4) -0.008(3) 0.014(3) -0.011(3)
C2 0.034(4) 0.044(4) 0.028(3) 0.001(3) 0.011(3) -0.006(3)
C3 0.030(4) 0.061(5) 0.039(4) 0.017(3) 0.001(3) -0.004(3)
C4 0.026(3) 0.071(5) 0.038(4) 0.007(4) 0.006(3) -0.002(3)
C5 0.030(3) 0.040(4) 0.031(3) 0.004(3) 0.004(3) -0.004(3)
C6 0.037(4) 0.051(4) 0.035(4) 0.019(3) 0.003(3) 0.003(3)
C7 0.028(3) 0.059(5) 0.039(4) 0.015(3) 0.006(3) 0.002(3)
C8 0.027(3) 0.038(4) 0.027(3) 0.000(3) 0.008(3) -0.003(3)
C9 0.036(4) 0.042(4) 0.035(4) 0.003(3) 0.009(3) -0.007(3)
C10 0.058(5) 0.070(6) 0.054(5) -0.007(4) 0.028(4) -0.028(4)
C11 0.066(5) 0.062(5) 0.064(5) -0.019(4) 0.027(4) -0.041(4)
C12 0.047(4) 0.042(4) 0.035(4) -0.006(3) 0.012(3) -0.014(3)
C13 0.028(3) 0.042(4) 0.029(3) 0.001(3) 0.006(3) 0.002(3)
C14 0.039(4) 0.059(5) 0.029(3) -0.008(3) 0.014(3) -0.006(3)
C15 0.046(4) 0.049(4) 0.036(4) -0.015(3) 0.014(3) -0.011(3)
C16 0.040(4) 0.038(4) 0.029(3) -0.007(3) 0.003(3) -0.001(3)
C17 0.040(4) 0.038(4) 0.033(3) -0.002(3) 0.009(3) -0.006(3)
C18 0.047(4) 0.046(5) 0.048(4) -0.014(3) 0.013(4) -0.013(3)
C19 0.086(6) 0.050(5) 0.056(5) -0.011(4) 0.003(4) 0.010(5)
C20 0.097(7) 0.049(5) 0.061(5) -0.023(4) 0.006(5) -0.004(5)
C21 0.081(6) 0.055(5) 0.065(6) -0.032(4) 0.026(5) -0.032(5)
C22 0.056(5) 0.092(7) 0.095(7) -0.046(6) 0.003(5) -0.024(5)
C23 0.057(5) 0.068(6) 0.084(6) -0.038(5) 0.000(5) 0.000(4)
C24 0.107(9) 0.066(7) 0.067(6) -0.024(5) 0.035(6) -0.040(6)
C25 0.092(14) 0.053(11) 0.069(12) 0.007(9) -0.020(11) 0.002(10)
C26 0.18(3) 0.12(2) 0.14(2) 0.095(18) -0.05(2) -0.09(2)
Cu1 0.0310(6) 0.0308(6) 0.0244(6) 0.0001(4) 0.0073(4) -0.0046(4)
In1 0.0327(4) 0.0332(4) 0.0339(4) 0.000 0.0124(3) 0.000
N1 0.036(3) 0.030(3) 0.031(3) -0.001(2) 0.008(2) -0.010(2)
N2 0.031(3) 0.043(3) 0.029(3) 0.000(2) 0.008(2) -0.002(2)
N3 0.070(9) 0.083(10) 0.046(8) -0.004(7) 0.017(7) -0.003(8)
O1 0.036(3) 0.074(4) 0.055(3) 0.024(3) 0.019(2) 0.005(2)
O2 0.038(3) 0.070(3) 0.027(2) 0.018(2) 0.002(2) -0.008(2)
O3 0.169(7) 0.051(4) 0.056(4) -0.022(3) 0.013(4) -0.013(4)
O4 0.091(6) 0.162(8) 0.132(7) -0.098(6) 0.027(5) -0.048(5)

loop_
_atom_type_symbol
_atom_type_description
_atom_type_scat_dispersion_real
_atom_type_scat_dispersion_imag
_atom_type_scat_source
C C 0.0033 0.0016 'International Tables Vol C Tables 4.2.6.8 and 6.1.1.4'
H H 0.0000 0.0000 'International Tables Vol C Tables 4.2.6.8 and 6.1.1.4'
N N 0.0061 0.0033 'International Tables Vol C Tables 4.2.6.8 and 6.1.1.4'
O O 0.0106 0.0060 'International Tables Vol C Tables 4.2.6.8 and 6.1.1.4'
Cu Cu 0.3201 1.2651 'International Tables Vol C Tables 4.2.6.8 and 6.1.1.4'
In In -0.7276 1.3100 'International Tables Vol C Tables 4.2.6.8 and 6.1.1.4'

loop_
_geom_angle_atom_site_label_1
_geom_angle_atom_site_label_2
_geom_angle_atom_site_label_3
_geom_angle
_geom_angle_site_symmetry_1
_geom_angle_site_symmetry_3
_geom_angle_publ_flag
O2 C1 O1 120.2(6) . . ?
O2 C1 C2 120.2(6) . . ?
O1 C1 C2 119.5(6) . . ?
O2 C1 In1 56.7(3) . . ?
O1 C1 In1 63.9(3) . . ?
C2 C1 In1 170.1(5) . . ?
C7 C2 C3 119.1(6) . . ?
C7 C2 C1 122.0(6) . . ?
C3 C2 C1 118.8(6) . . ?
C4 C3 C2 120.8(6) . . ?
C4 C3 H3 119.6 . . ?
C2 C3 H3 119.6 . . ?
C5 C4 C3 120.5(6) . . ?
C5 C4 H4 119.8 . . ?
C3 C4 H4 119.8 . . ?
C4 C5 C6 119.0(6) . . ?
C4 C5 C8 120.1(5) . . ?
C6 C5 C8 120.8(5) . . ?
C7 C6 C5 120.4(6) . . ?
C7 C6 H6 119.8 . . ?
C5 C6 H6 119.8 . . ?
C2 C7 C6 120.2(6) . . ?
C2 C7 H7 119.9 . . ?
C6 C7 H7 119.9 . . ?
C9 C8 C13 123.9(5) . . ?
C9 C8 C5 118.0(5) . . ?
C13 C8 C5 118.0(5) . . ?
N1 C9 C8 125.9(6) . . ?
N1 C9 C10 109.8(5) . . ?
C8 C9 C10 124.1(6) . . ?
C11 C10 C9 107.3(6) . . ?
C11 C10 H10 126.3 . . ?
C9 C10 H10 126.3 . . ?
C10 C11 C12 107.3(6) . . ?
C10 C11 H11 126.3 . . ?
C12 C11 H11 126.3 . . ?
N1 C12 C17 126.0(6) . 5_666 ?
N1 C12 C11 109.9(6) . . ?
C17 C12 C11 124.1(6) 5_666 . ?
N2 C13 C8 126.6(5) . . ?
N2 C13 C14 108.4(5) . . ?
C8 C13 C14 124.9(5) . . ?
C15 C14 C13 107.7(5) . . ?
C15 C14 H14 126.2 . . ?
C13 C14 H14 126.2 . . ?
C14 C15 C16 108.1(6) . . ?
C14 C15 H15 125.9 . . ?
C16 C15 H15 125.9 . . ?
N2 C16 C17 126.0(5) . . ?
N2 C16 C15 109.2(5) . . ?
C17 C16 C15 124.7(6) . . ?
C16 C17 C12 123.5(6) . 5_666 ?
C16 C17 C18 117.8(5) . . ?
C12 C17 C18 118.6(6) 5_666 . ?
C19 C18 C23 118.2(7) . . ?
C19 C18 C17 120.1(7) . . ?
C23 C18 C17 121.7(7) . . ?
C18 C19 C20 120.3(8) . . ?
C18 C19 H19 119.8 . . ?
C20 C19 H19 119.8 . . ?
C21 C20 C19 121.9(8) . . ?
C21 C20 H20 119.1 . . ?
C19 C20 H20 119.1 . . ?
C20 C21 C22 118.7(7) . . ?
C20 C21 C24 120.0(9) . . ?
C22 C21 C24 121.3(10) . . ?
C21 C22 C23 119.1(9) . . ?
C21 C22 H22 120.4 . . ?
C23 C22 H22 120.4 . . ?
C18 C23 C22 121.6(8) . . ?
C18 C23 H23 119.2 . . ?
C22 C23 H23 119.2 . . ?
O3 C24 O4 121.2(9) . . ?
O3 C24 C21 119.1(11) . . ?
O4 C24 C21 119.5(11) . . ?
O3 C24 In1 54.2(5) . 3_655 ?
O4 C24 In1 67.0(5) . 3_655 ?
C21 C24 In1 172.2(8) . 3_655 ?
N3 C25 H25A 109.5 . . ?
N3 C25 H25B 109.5 . . ?
H25A C25 H25B 109.5 . . ?
N3 C25 H25C 109.5 . . ?
H25A C25 H25C 109.5 . . ?
H25B C25 H25C 109.5 . . ?
N3 C26 H26A 109.5 . . ?
N3 C26 H26B 109.5 . . ?
H26A C26 H26B 109.5 . . ?
N3 C26 H26C 109.5 . . ?
H26A C26 H26C 109.5 . . ?
H26B C26 H26C 109.5 . . ?
N1 Cu1 N1 180.0 . 5_666 ?
N1 Cu1 N2 90.2(2) . . ?
N1 Cu1 N2 89.8(2) 5_666 . ?
N1 Cu1 N2 89.8(2) . 5_666 ?
N1 Cu1 N2 90.2(2) 5_666 5_666 ?
N2 Cu1 N2 180.0 . 5_666 ?
O2 In1 O2 144.1(3) . 2_456 ?
O2 In1 O3 114.6(2) . 3_345 ?
O2 In1 O3 81.8(3) 2_456 3_345 ?
O2 In1 O3 81.8(2) . 4_546 ?
O2 In1 O3 114.6(2) 2_456 4_546 ?
O3 In1 O3 127.1(4) 3_345 4_546 ?
O2 In1 O1 96.95(17) . 2_456 ?
O2 In1 O1 57.07(16) 2_456 2_456 ?
O3 In1 O1 138.0(2) 3_345 2_456 ?
O3 In1 O1 82.4(2) 4_546 2_456 ?
O2 In1 O1 57.07(16) . . ?
O2 In1 O1 96.95(17) 2_456 . ?
O3 In1 O1 82.4(2) 3_345 . ?
O3 In1 O1 138.0(3) 4_546 . ?
O1 In1 O1 93.3(3) 2_456 . ?
O2 In1 O4 79.8(2) . 3_345 ?
O2 In1 O4 131.4(2) 2_456 3_345 ?
O3 In1 O4 54.0(3) 3_345 3_345 ?
O3 In1 O4 83.6(3) 4_546 3_345 ?
O1 In1 O4 166.0(3) 2_456 3_345 ?
O1 In1 O4 96.2(3) . 3_345 ?
O2 In1 O4 131.4(2) . 4_546 ?
O2 In1 O4 79.8(2) 2_456 4_546 ?
O3 In1 O4 83.6(3) 3_345 4_546 ?
O3 In1 O4 54.0(3) 4_546 4_546 ?
O1 In1 O4 96.2(3) 2_456 4_546 ?
O1 In1 O4 166.0(3) . 4_546 ?
O4 In1 O4 76.5(4) 3_345 4_546 ?
O2 In1 C1 28.39(18) . . ?
O2 In1 C1 123.2(2) 2_456 . ?
O3 In1 C1 97.8(2) 3_345 . ?
O3 In1 C1 110.1(3) 4_546 . ?
O1 In1 C1 97.87(18) 2_456 . ?
O1 In1 C1 28.81(19) . . ?
O4 In1 C1 85.7(3) 3_345 . ?
O4 In1 C1 157.0(2) 4_546 . ?
O2 In1 C1 123.2(2) . 2_456 ?
O2 In1 C1 28.39(18) 2_456 2_456 ?
O3 In1 C1 110.1(3) 3_345 2_456 ?
O3 In1 C1 97.8(2) 4_546 2_456 ?
O1 In1 C1 28.81(19) 2_456 2_456 ?
O1 In1 C1 97.87(18) . 2_456 ?
O4 In1 C1 157.0(2) 3_345 2_456 ?
O4 In1 C1 85.7(3) 4_546 2_456 ?
C1 In1 C1 114.8(3) . 2_456 ?
O2 In1 C24 97.9(3) . 3_345 ?
O2 In1 C24 106.8(3) 2_456 3_345 ?
O3 In1 C24 26.9(3) 3_345 3_345 ?
O3 In1 C24 106.0(3) 4_546 3_345 ?
O1 In1 C24 163.9(3) 2_456 3_345 ?
O1 In1 C24 89.4(3) . 3_345 ?
O4 In1 C24 27.0(3) 3_345 3_345 ?
O4 In1 C24 78.7(3) 4_546 3_345 ?
C1 In1 C24 92.2(2) . 3_345 ?
C1 In1 C24 135.1(3) 2_456 3_345 ?
O2 In1 C24 106.8(3) . 4_546 ?
O2 In1 C24 97.9(3) 2_456 4_546 ?
O3 In1 C24 106.0(3) 3_345 4_546 ?
O3 In1 C24 26.9(3) 4_546 4_546 ?
O1 In1 C24 89.4(3) 2_456 4_546 ?
O1 In1 C24 163.9(3) . 4_546 ?
O4 In1 C24 78.7(3) 3_345 4_546 ?
O4 In1 C24 27.0(3) 4_546 4_546 ?
C1 In1 C24 135.1(3) . 4_546 ?
C1 In1 C24 92.2(2) 2_456 4_546 ?
C24 In1 C24 92.4(5) 3_345 4_546 ?
C12 N1 C9 105.6(5) . . ?
C12 N1 Cu1 127.3(4) . . ?
C9 N1 Cu1 127.0(4) . . ?
C16 N2 C13 106.5(5) . . ?
C16 N2 Cu1 127.3(4) . . ?
C13 N2 Cu1 126.1(4) . . ?
C25 N3 C26 122.1(18) . . ?
C25 N3 H3A 106.8 . . ?
C26 N3 H3A 106.8 . . ?
C25 N3 H3B 106.8 . . ?
C26 N3 H3B 106.8 . . ?
H3A N3 H3B 106.7 . . ?
C1 O1 In1 87.3(4) . . ?
C1 O2 In1 94.9(4) . . ?
C24 O3 In1 98.8(7) . 3_655 ?
C24 O4 In1 86.0(6) . 3_655 ?

loop_
_geom_bond_atom_site_label_1
_geom_bond_atom_site_label_2
_geom_bond_distance
_geom_bond_site_symmetry_2
_geom_bond_publ_flag
C1 O2 1.243(8) . ?
C1 O1 1.257(8) . ?
C1 C2 1.512(8) . ?
C1 In1 2.605(6) . ?
C2 C7 1.370(9) . ?
C2 C3 1.388(9) . ?
C3 C4 1.373(9) . ?
C3 H3 0.9300 . ?
C4 C5 1.373(9) . ?
C4 H4 0.9300 . ?
C5 C6 1.391(9) . ?
C5 C8 1.504(8) . ?
C6 C7 1.386(9) . ?
C6 H6 0.9300 . ?
C7 H7 0.9300 . ?
C8 C9 1.380(9) . ?
C8 C13 1.386(9) . ?
C9 N1 1.378(7) . ?
C9 C10 1.440(9) . ?
C10 C11 1.322(10) . ?
C10 H10 0.9300 . ?
C11 C12 1.449(9) . ?
C11 H11 0.9300 . ?
C12 N1 1.362(8) . ?
C12 C17 1.401(8) 5_666 ?
C13 N2 1.380(7) . ?
C13 C14 1.452(9) . ?
C14 C15 1.312(9) . ?
C14 H14 0.9300 . ?
C15 C16 1.440(8) . ?
C15 H15 0.9300 . ?
C16 N2 1.366(8) . ?
C16 C17 1.388(9) . ?
C17 C12 1.401(8) 5_666 ?
C17 C18 1.494(9) . ?
C18 C19 1.360(10) . ?
C18 C23 1.371(11) . ?
C19 C20 1.387(11) . ?
C19 H19 0.9300 . ?
C20 C21 1.341(12) . ?
C20 H20 0.9300 . ?
C21 C22 1.387(13) . ?
C21 C24 1.513(12) . ?
C22 C23 1.388(11) . ?
C22 H22 0.9300 . ?
C23 H23 0.9300 . ?
C24 O3 1.230(12) . ?
C24 O4 1.222(13) . ?
C24 In1 2.683(9) 3_655 ?
C25 N3 1.35(2) . ?
C25 H25A 0.9600 . ?
C25 H25B 0.9600 . ?
C25 H25C 0.9600 . ?
C26 N3 1.53(3) . ?
C26 H26A 0.9600 . ?
C26 H26B 0.9600 . ?
C26 H26C 0.9600 . ?
Cu1 N1 2.002(5) . ?
Cu1 N1 2.002(5) 5_666 ?
Cu1 N2 2.004(5) . ?
Cu1 N2 2.004(5) 5_666 ?
In1 O2 2.184(4) . ?
In1 O2 2.184(4) 2_456 ?
In1 O3 2.202(6) 3_345 ?
In1 O3 2.202(6) 4_546 ?
In1 O1 2.342(4) 2_456 ?
In1 O1 2.342(4) . ?
In1 O4 2.476(7) 3_345 ?
In1 O4 2.476(7) 4_546 ?
In1 C1 2.605(6) 2_456 ?
In1 C24 2.683(9) 3_345 ?
In1 C24 2.683(9) 4_546 ?
N3 H3A 0.8900 . ?
N3 H3B 0.8900 . ?
O3 In1 2.202(6) 3_655 ?
O4 In1 2.476(7) 3_655 ?

loop_
_geom_torsion_atom_site_label_1
_geom_torsion_atom_site_label_2
_geom_torsion_atom_site_label_3
_geom_torsion_atom_site_label_4
_geom_torsion
_geom_torsion_site_symmetry_1
_geom_torsion_site_symmetry_2
_geom_torsion_site_symmetry_3
_geom_torsion_site_symmetry_4
_geom_torsion_publ_flag
O2 C1 C2 C7 176.1(6) . . . . ?
O1 C1 C2 C7 -0.5(10) . . . . ?
O2 C1 C2 C3 -0.3(9) . . . . ?
O1 C1 C2 C3 -176.9(6) . . . . ?
C7 C2 C3 C4 -1.5(11) . . . . ?
C1 C2 C3 C4 175.0(6) . . . . ?
C2 C3 C4 C5 -0.1(11) . . . . ?
C3 C4 C5 C6 1.2(11) . . . . ?
C3 C4 C5 C8 -174.8(6) . . . . ?
C4 C5 C6 C7 -0.6(11) . . . . ?
C8 C5 C6 C7 175.3(6) . . . . ?
C3 C2 C7 C6 2.1(10) . . . . ?
C1 C2 C7 C6 -174.3(6) . . . . ?
C5 C6 C7 C2 -1.1(11) . . . . ?
C4 C5 C8 C9 104.6(7) . . . . ?
C6 C5 C8 C9 -71.2(8) . . . . ?
C4 C5 C8 C13 -72.7(8) . . . . ?
C6 C5 C8 C13 111.4(7) . . . . ?
C13 C8 C9 N1 4.0(11) . . . . ?
C5 C8 C9 N1 -173.1(6) . . . . ?
C13 C8 C9 C10 179.3(7) . . . . ?
C5 C8 C9 C10 2.2(10) . . . . ?
N1 C9 C10 C11 0.8(9) . . . . ?
C8 C9 C10 C11 -175.2(7) . . . . ?
C9 C10 C11 C12 -0.4(10) . . . . ?
C10 C11 C12 N1 -0.1(10) . . . . ?
C10 C11 C12 C17 178.2(7) . . . 5_666 ?
C9 C8 C13 N2 -1.0(11) . . . . ?
C5 C8 C13 N2 176.1(6) . . . . ?
C9 C8 C13 C14 177.4(6) . . . . ?
C5 C8 C13 C14 -5.5(10) . . . . ?
N2 C13 C14 C15 0.0(8) . . . . ?
C8 C13 C14 C15 -178.7(6) . . . . ?
C13 C14 C15 C16 0.2(8) . . . . ?
C14 C15 C16 N2 -0.2(8) . . . . ?
C14 C15 C16 C17 -177.5(7) . . . . ?
N2 C16 C17 C12 -1.8(11) . . . 5_666 ?
C15 C16 C17 C12 175.0(7) . . . 5_666 ?
N2 C16 C17 C18 179.0(6) . . . . ?
C15 C16 C17 C18 -4.2(10) . . . . ?
C16 C17 C18 C19 -70.2(9) . . . . ?
C12 C17 C18 C19 110.5(8) 5_666 . . . ?
C16 C17 C18 C23 109.7(8) . . . . ?
C12 C17 C18 C23 -69.6(10) 5_666 . . . ?
C23 C18 C19 C20 -3.3(12) . . . . ?
C17 C18 C19 C20 176.7(7) . . . . ?
C18 C19 C20 C21 -0.6(13) . . . . ?
C19 C20 C21 C22 3.8(13) . . . . ?
C19 C20 C21 C24 -173.5(8) . . . . ?
C20 C21 C22 C23 -3.0(14) . . . . ?
C24 C21 C22 C23 174.3(8) . . . . ?
C19 C18 C23 C22 4.0(13) . . . . ?
C17 C18 C23 C22 -175.9(8) . . . . ?
C21 C22 C23 C18 -0.9(15) . . . . ?
C20 C21 C24 O3 10.9(13) . . . . ?
C22 C21 C24 O3 -166.4(9) . . . . ?
C20 C21 C24 O4 -173.0(9) . . . . ?
C22 C21 C24 O4 9.7(14) . . . . ?
C17 C12 N1 C9 -177.7(7) 5_666 . . . ?
C11 C12 N1 C9 0.6(8) . . . . ?
C17 C12 N1 Cu1 -1.0(10) 5_666 . . . ?
C11 C12 N1 Cu1 177.3(5) . . . . ?
C8 C9 N1 C12 175.0(6) . . . . ?
C10 C9 N1 C12 -0.9(8) . . . . ?
C8 C9 N1 Cu1 -1.7(10) . . . . ?
C10 C9 N1 Cu1 -177.5(5) . . . . ?
C17 C16 N2 C13 177.4(6) . . . . ?
C15 C16 N2 C13 0.2(7) . . . . ?
C17 C16 N2 Cu1 -0.1(10) . . . . ?
C15 C16 N2 Cu1 -177.3(4) . . . . ?
C8 C13 N2 C16 178.5(6) . . . . ?
C14 C13 N2 C16 -0.1(7) . . . . ?
C8 C13 N2 Cu1 -3.9(9) . . . . ?
C14 C13 N2 Cu1 177.5(4) . . . . ?
O2 C1 O1 In1 -7.1(6) . . . . ?
C2 C1 O1 In1 169.5(5) . . . . ?
O1 C1 O2 In1 7.7(7) . . . . ?
C2 C1 O2 In1 -168.9(5) . . . . ?
O4 C24 O3 In1 -0.8(11) . . . 3_655 ?
C21 C24 O3 In1 175.2(7) . . . 3_655 ?
O3 C24 O4 In1 0.7(10) . . . 3_655 ?
C21 C24 O4 In1 -175.3(8) . . . 3_655 ?
